data_4503415
loop_
_publ_author_name
'Zhu, Xiandong'
'L\"u, Jian'
'Li, Xiaoju'
'Gao, Shuiying'
'Li, Guoliang'
'Xiao, Fuxian'
'Cao, Rong'

_publ_section_title
;
 Syntheses, Structures, Near-Infrared, and Visible Luminescence of
 Lanthanide-Organic Frameworks with Flexible Macrocyclic Polyamine Ligands
;
_journal_issue 6
_journal_name_full 'Crystal Growth &amp; Design'
_journal_page_first 1897
_journal_paper_doi 10.1021/cg701098t
_journal_volume 8
_journal_year 2008
_chemical_formula_sum 'C18 H34 N5 Nd O13'
_chemical_formula_weight 672.74
_chemical_name_systematic
; 
 ? 
;
_space_group_IT_number 2
_symmetry_cell_setting triclinic
_symmetry_space_group_name_Hall '-P 1'
_symmetry_space_group_name_H-M 'P -1'
_atom_sites_solution_hydrogens geom
_atom_sites_solution_primary direct
_atom_sites_solution_secondary difmap
_audit_creation_method SHELXL-97
_cell_angle_alpha 65.487(9)
_cell_angle_beta 72.034(12)
_cell_angle_gamma 68.491(11)
_cell_formula_units_Z 2
_cell_length_a 8.877(2)
_cell_length_b 11.845(3)
_cell_length_c 13.626(3)
_cell_measurement_reflns_used 3622
_cell_measurement_temperature 294.1500
_cell_measurement_theta_max 27.4719
_cell_measurement_theta_min 2.5093
_cell_volume 1192.0(5)
_computing_cell_refinement 'CrystalClear (Rigaku/MSC Inc., 2005)'
_computing_data_collection 'CrystalClear (Rigaku/MSC Inc., 2005)'
_computing_data_reduction 'CrystalClear (Rigaku/MSC Inc., 2005)'
_computing_molecular_graphics 'Bruker SHELXTL'
_computing_publication_material 'Bruker SHELXTL'
_computing_structure_refinement 'SHELXL-97 (Sheldrick, 1997)'
_computing_structure_solution 'SHELXS-97 (Sheldrick, 1990)'
_diffrn_ambient_temperature 294.1500
_diffrn_measured_fraction_theta_full 0.984
_diffrn_measured_fraction_theta_max 0.984
_diffrn_measurement_device_type 'mercury CCD'
_diffrn_measurement_method dtprofit.ref
_diffrn_radiation_monochromator graphite
_diffrn_radiation_source 'fine-focus sealed tube'
_diffrn_radiation_type MoK\a
_diffrn_radiation_wavelength 0.71073
_diffrn_reflns_av_R_equivalents 0.0208
_diffrn_reflns_av_sigmaI/netI 0.0374
_diffrn_reflns_limit_h_max 11
_diffrn_reflns_limit_h_min -11
_diffrn_reflns_limit_k_max 15
_diffrn_reflns_limit_k_min -15
_diffrn_reflns_limit_l_max 17
_diffrn_reflns_limit_l_min -13
_diffrn_reflns_number 9359
_diffrn_reflns_theta_full 27.45
_diffrn_reflns_theta_max 27.45
_diffrn_reflns_theta_min 2.10
_diffrn_standards_decay_% none
_diffrn_standards_interval_count none
_diffrn_standards_interval_time none
_diffrn_standards_number none
_exptl_absorpt_coefficient_mu 2.257
_exptl_absorpt_correction_T_max 0.015
_exptl_absorpt_correction_T_min 0.001
_exptl_absorpt_correction_type numerical
_exptl_absorpt_process_details 'SADABS (Sheldrick, 1996)'
_exptl_crystal_colour purple
_exptl_crystal_density_diffrn 1.874
_exptl_crystal_density_method 'not measured'
_exptl_crystal_description Prism
_exptl_crystal_F_000 682
_exptl_crystal_size_max 0.1500
_exptl_crystal_size_mid 0.1500
_exptl_crystal_size_min 0.0500
_refine_diff_density_max 2.767
_refine_diff_density_min -1.265
_refine_diff_density_rms 0.196
_refine_ls_extinction_method none
_refine_ls_goodness_of_fit_ref 1.156
_refine_ls_hydrogen_treatment mixed
_refine_ls_matrix_type full
_refine_ls_number_parameters 350
_refine_ls_number_reflns 5373
_refine_ls_number_restraints 0
_refine_ls_restrained_S_all 1.156
_refine_ls_R_factor_all 0.0432
_refine_ls_R_factor_gt 0.0392
_refine_ls_shift/su_max 0.010
_refine_ls_shift/su_mean 0.000
_refine_ls_structure_factor_coef Fsqd
_refine_ls_weighting_details 'calc w=1/[\s^2^(Fo^2^)+(0.0512P)^2^+3.3406P] where P=(Fo^2^+2Fc^2^)/3'
_refine_ls_weighting_scheme calc
_refine_ls_wR_factor_gt 0.0934
_refine_ls_wR_factor_ref 0.1062
_reflns_number_gt 5032
_reflns_number_total 5373
_reflns_threshold_expression >2sigma(I)
_cod_data_source_file cg701098t-file002.cif
_cod_data_source_block CCDC_661348_Nd
_cod_depositor_comments
;
The following automatic conversions were performed:

'_symmetry_cell_setting' value 'Triclinic' changed to 'triclinic'
according to /home/saulius/struct/CIF-dictionaries/cif_core.dic
dictionary named 'cif_core.dic' version 2.4.1 from 2010-06-29.

Automatic conversion script
Id: cif_fix_values 1715 2011-07-08 13:25:40Z adriana 
;
_cod_original_sg_symbol_H-M P-1
_cod_database_code 4503415

loop_
_symmetry_equiv_pos_as_xyz
'x, y, z'
'-x, -y, -z'

loop_
_atom_site_label
_atom_site_type_symbol
_atom_site_fract_x
_atom_site_fract_y
_atom_site_fract_z
_atom_site_U_iso_or_equiv
_atom_site_adp_type
_atom_site_occupancy
_atom_site_symmetry_multiplicity
_atom_site_calc_flag
_atom_site_refinement_flags
Nd1 Nd 0.24278(3) 0.49927(2) 0.511533(18) 0.01736(9) Uani 1 1 d .
O1 O 0.1187(4) 0.3622(3) 0.4933(3) 0.0278(7) Uani 1 1 d .
O2 O -0.0648(4) 0.2714(3) 0.5040(3) 0.0246(7) Uani 1 1 d .
O3 O -0.4201(4) 0.3625(3) 0.5776(3) 0.0279(7) Uani 1 1 d .
O4 O -0.6313(4) 0.2809(3) 0.6423(3) 0.0289(8) Uani 1 1 d .
O5 O 0.4679(4) 0.4035(3) 0.3778(3) 0.0232(7) Uani 1 1 d .
O6 O 0.7085(4) 0.4475(3) 0.3460(3) 0.0240(7) Uani 1 1 d .
O7 O 0.9547(4) 0.5576(3) 0.3187(2) 0.0247(7) Uani 1 1 d .
O8 O 1.1685(4) 0.6122(3) 0.3250(3) 0.0251(7) Uani 1 1 d .
O9 O 0.3878(10) 0.7773(9) -0.1090(8) 0.117(3) Uani 1 1 d .
O10 O 0.2479(14) 0.8977(9) -0.0218(10) 0.176(6) Uani 1 1 d .
O11 O 0.4395(19) 0.9383(13) -0.1423(14) 0.258(9) Uani 1 1 d .
N1 N 0.1351(5) 0.0227(4) 0.5935(4) 0.0322(10) Uani 1 1 d .
N2 N -0.2210(6) 0.0904(5) 0.6669(5) 0.0470(13) Uani 1 1 d .
N3 N 0.7279(5) 0.5260(4) 0.1172(3) 0.0240(8) Uani 1 1 d .
N4 N 1.0210(5) 0.6280(4) 0.0975(3) 0.0215(8) Uani 1 1 d .
N5 N 0.3607(9) 0.8767(7) -0.0957(6) 0.0620(17) Uani 1 1 d .
C1 C 0.0727(5) 0.2635(4) 0.5192(4) 0.0213(9) Uani 1 1 d .
C2 C 0.1861(7) 0.1356(5) 0.5721(7) 0.0477(17) Uani 1 1 d .
H2A H 0.2962 0.1284 0.5243 0.057 Uiso 1 1 calc R
H2B H 0.1976 0.1344 0.6425 0.057 Uiso 1 1 calc R
C3 C 0.0618(9) -0.0344(10) 0.7082(7) 0.073(3) Uani 1 1 d .
H3A H 0.0569 -0.1210 0.7192 0.087 Uiso 1 1 calc R
H3B H 0.1362 -0.0464 0.7551 0.087 Uiso 1 1 calc R
C4 C -0.1006(9) 0.0376(9) 0.7461(6) 0.068(2) Uani 1 1 d .
H4A H -0.0908 0.1108 0.7588 0.082 Uiso 1 1 calc R
H4B H -0.1474 -0.0189 0.8174 0.082 Uiso 1 1 calc R
C5 C -0.3845(7) 0.1563(6) 0.7157(6) 0.0462(16) Uani 1 1 d .
H5A H -0.3696 0.1836 0.7708 0.055 Uiso 1 1 calc R
H5B H -0.4492 0.0926 0.7556 0.055 Uiso 1 1 calc R
C6 C -0.4866(5) 0.2739(4) 0.6378(4) 0.0204(9) Uani 1 1 d .
C7 C -0.2213(10) -0.0194(7) 0.6422(7) 0.059(2) Uani 1 1 d .
H7A H -0.2594 -0.0853 0.7100 0.071 Uiso 1 1 calc R
H7B H -0.1092 -0.0600 0.6087 0.071 Uiso 1 1 calc R
C8 C -0.3491(8) 0.0409(11) 0.5553(9) 0.089(4) Uani 1 1 d .
H8A H -0.4058 -0.0242 0.5702 0.106 Uiso 1 1 calc R
H8B H -0.4340 0.1174 0.5694 0.106 Uiso 1 1 calc R
C9 C 0.2697(8) -0.0796(6) 0.5631(7) 0.0534(19) Uani 1 1 d .
H9A H 0.2273 -0.1536 0.5808 0.064 Uiso 1 1 calc R
H9B H 0.3546 -0.1090 0.6081 0.064 Uiso 1 1 calc R
C10 C 0.5978(5) 0.4321(4) 0.3172(3) 0.0188(9) Uani 1 1 d .
C11 C 0.6255(6) 0.4420(6) 0.1975(4) 0.0291(11) Uani 1 1 d .
H11A H 0.6773 0.3541 0.1932 0.035 Uiso 1 1 calc R
H11B H 0.5167 0.4738 0.1757 0.035 Uiso 1 1 calc R
C12 C 0.6387(6) 0.6595(5) 0.1074(4) 0.0320(11) Uani 1 1 d .
H12A H 0.5956 0.6648 0.1821 0.038 Uiso 1 1 calc R
H12B H 0.5428 0.6850 0.0727 0.038 Uiso 1 1 calc R
C13 C 0.7394(7) 0.7564(5) 0.0413(4) 0.0318(11) Uani 1 1 d .
H13A H 0.7887 0.7464 -0.0315 0.038 Uiso 1 1 calc R
H13B H 0.6631 0.8444 0.0289 0.038 Uiso 1 1 calc R
C14 C 0.8766(6) 0.7467(5) 0.0913(4) 0.0293(11) Uani 1 1 d .
H14A H 0.9180 0.8236 0.0480 0.035 Uiso 1 1 calc R
H14B H 0.8292 0.7494 0.1666 0.035 Uiso 1 1 calc R
C15 C 1.1419(6) 0.6254(6) 0.1551(4) 0.0284(11) Uani 1 1 d .
H15A H 1.1667 0.7099 0.1221 0.034 Uiso 1 1 calc R
H15B H 1.2457 0.5587 0.1432 0.034 Uiso 1 1 calc R
C16 C 1.0801(5) 0.5972(5) 0.2778(3) 0.0204(9) Uani 1 1 d .
C17 C 0.7607(6) 0.5055(5) 0.0116(4) 0.0286(11) Uani 1 1 d .
H17A H 0.7980 0.5778 -0.0493 0.034 Uiso 1 1 calc R
H17B H 0.6584 0.5029 -0.0012 0.034 Uiso 1 1 calc R
C18 C 1.1067(6) 0.6214(5) -0.0148(4) 0.0261(10) Uani 1 1 d .
H18A H 1.1578 0.6936 -0.0556 0.031 Uiso 1 1 calc R
H18B H 1.0239 0.6327 -0.0554 0.031 Uiso 1 1 calc R
H2C H 0.369(10) 0.316(8) 0.297(6) 0.04(2) Uiso 1 1 d .
H1D H 0.977(9) 0.360(7) 0.263(6) 0.04(2) Uiso 1 1 d .
H2D H 0.421(9) 0.265(7) 0.226(6) 0.05(2) Uiso 1 1 d .
H4N H 1.002(7) 0.559(6) 0.132(5) 0.021(14) Uiso 1 1 d .
OW1 O 1.0349(6) 0.3405(5) 0.2288(4) 0.0401(10) Uani 1 1 d .
OW2 O 0.3367(7) 0.2878(6) 0.2825(5) 0.0533(14) Uani 1 1 d .

loop_
_atom_site_aniso_label
_atom_site_aniso_U_11
_atom_site_aniso_U_22
_atom_site_aniso_U_33
_atom_site_aniso_U_23
_atom_site_aniso_U_13
_atom_site_aniso_U_12
Nd1 0.01901(14) 0.02383(14) 0.01419(13) -0.00789(9) 0.00084(8) -0.01290(10)
O1 0.037(2) 0.0300(18) 0.0251(17) -0.0118(15) 0.0001(15) -0.0204(16)
O2 0.0231(17) 0.0248(17) 0.0294(17) -0.0099(14) -0.0036(14) -0.0106(14)
O3 0.0307(18) 0.0334(19) 0.0227(16) -0.0082(15) 0.0029(14) -0.0203(15)
O4 0.0215(17) 0.0296(18) 0.0353(19) -0.0098(15) -0.0011(14) -0.0118(14)
O5 0.0204(16) 0.0336(18) 0.0212(15) -0.0151(14) 0.0038(13) -0.0131(14)
O6 0.0220(16) 0.0388(19) 0.0179(15) -0.0124(14) 0.0009(12) -0.0164(15)
O7 0.0222(16) 0.0395(19) 0.0158(15) -0.0095(14) 0.0010(12) -0.0161(15)
O8 0.0260(17) 0.0382(19) 0.0165(15) -0.0093(14) -0.0021(13) -0.0163(15)
O9 0.112(6) 0.120(6) 0.159(8) -0.088(6) 0.006(5) -0.055(5)
O10 0.184(10) 0.113(7) 0.166(10) -0.061(7) 0.083(9) -0.048(7)
O11 0.262(16) 0.184(12) 0.30(2) -0.018(12) 0.046(14) -0.188(13)
N1 0.024(2) 0.025(2) 0.052(3) -0.013(2) -0.0083(19) -0.0098(17)
N2 0.035(3) 0.037(3) 0.060(3) -0.013(3) -0.001(2) -0.009(2)
N3 0.023(2) 0.036(2) 0.0151(17) -0.0107(16) 0.0003(15) -0.0117(17)
N4 0.023(2) 0.032(2) 0.0134(17) -0.0079(16) -0.0016(15) -0.0132(17)
N5 0.058(4) 0.052(4) 0.072(4) -0.008(3) -0.015(3) -0.025(3)
C1 0.019(2) 0.022(2) 0.027(2) -0.0135(19) 0.0012(17) -0.0087(18)
C2 0.028(3) 0.027(3) 0.096(5) -0.026(3) -0.023(3) -0.002(2)
C3 0.040(4) 0.118(8) 0.056(4) -0.013(5) -0.011(3) -0.034(4)
C4 0.044(4) 0.092(6) 0.049(4) -0.008(4) -0.018(3) -0.008(4)
C5 0.022(3) 0.028(3) 0.062(4) 0.000(3) 0.002(3) -0.004(2)
C6 0.020(2) 0.021(2) 0.020(2) -0.0088(18) 0.0034(17) -0.0094(18)
C7 0.070(5) 0.041(4) 0.076(5) -0.033(4) 0.014(4) -0.033(3)
C8 0.020(3) 0.163(10) 0.140(9) -0.129(9) -0.006(4) -0.005(4)
C9 0.043(4) 0.024(3) 0.103(6) -0.022(3) -0.042(4) 0.004(3)
C10 0.020(2) 0.022(2) 0.018(2) -0.0113(17) 0.0006(16) -0.0079(17)
C11 0.026(2) 0.050(3) 0.021(2) -0.017(2) -0.0004(19) -0.019(2)
C12 0.025(2) 0.040(3) 0.028(3) -0.016(2) -0.001(2) -0.003(2)
C13 0.032(3) 0.030(3) 0.027(2) -0.007(2) -0.006(2) -0.003(2)
C14 0.032(3) 0.027(3) 0.027(2) -0.011(2) -0.003(2) -0.006(2)
C15 0.024(2) 0.051(3) 0.017(2) -0.014(2) 0.0023(18) -0.020(2)
C16 0.020(2) 0.028(2) 0.0148(19) -0.0086(18) -0.0026(16) -0.0082(18)
C17 0.027(3) 0.042(3) 0.019(2) -0.013(2) -0.0016(19) -0.010(2)
C18 0.026(2) 0.037(3) 0.015(2) -0.012(2) -0.0011(18) -0.008(2)
OW1 0.036(2) 0.055(3) 0.032(2) -0.022(2) 0.0000(19) -0.012(2)
OW2 0.045(3) 0.077(4) 0.063(3) -0.038(3) -0.003(2) -0.033(3)

loop_
_atom_type_symbol
_atom_type_description
_atom_type_scat_dispersion_real
_atom_type_scat_dispersion_imag
_atom_type_scat_source
C C 0.0033 0.0016 'International Tables Vol C Tables 4.2.6.8 and 6.1.1.4'
H H 0.0000 0.0000 'International Tables Vol C Tables 4.2.6.8 and 6.1.1.4'
N N 0.0061 0.0033 'International Tables Vol C Tables 4.2.6.8 and 6.1.1.4'
Nd Nd -0.1943 3.0179 'International Tables Vol C Tables 4.2.6.8 and 6.1.1.4'
O O 0.0106 0.0060 'International Tables Vol C Tables 4.2.6.8 and 6.1.1.4'

loop_
_geom_angle_atom_site_label_1
_geom_angle_atom_site_label_2
_geom_angle_atom_site_label_3
_geom_angle
_geom_angle_site_symmetry_1
_geom_angle_site_symmetry_3
O3 Nd1 O1 146.25(12) 2_566 .
O3 Nd1 O7 139.43(12) 2_566 2_666
O1 Nd1 O7 73.84(11) . 2_666
O3 Nd1 O6 72.59(11) 2_566 2_666
O1 Nd1 O6 140.57(11) . 2_666
O7 Nd1 O6 69.40(11) 2_666 2_666
O3 Nd1 O8 78.14(11) 2_566 1_455
O1 Nd1 O8 75.21(11) . 1_455
O7 Nd1 O8 124.16(11) 2_666 1_455
O6 Nd1 O8 138.76(12) 2_666 1_455
O3 Nd1 O4 114.48(12) 2_566 1_655
O1 Nd1 O4 77.79(12) . 1_655
O7 Nd1 O4 69.64(11) 2_666 1_655
O6 Nd1 O4 76.56(12) 2_666 1_655
O8 Nd1 O4 143.36(12) 1_455 1_655
O3 Nd1 O5 73.20(11) 2_566 .
O1 Nd1 O5 78.84(11) . .
O7 Nd1 O5 142.33(11) 2_666 .
O6 Nd1 O5 124.57(11) 2_666 .
O8 Nd1 O5 71.19(11) 1_455 .
O4 Nd1 O5 79.69(11) 1_655 .
O3 Nd1 O2 72.66(12) 2_566 2_566
O1 Nd1 O2 116.44(12) . 2_566
O7 Nd1 O2 83.10(11) 2_666 2_566
O6 Nd1 O2 72.99(11) 2_666 2_566
O8 Nd1 O2 70.93(11) 1_455 2_566
O4 Nd1 O2 144.70(11) 1_655 2_566
O5 Nd1 O2 132.99(11) . 2_566
C1 O1 Nd1 157.2(3) . .
C1 O2 Nd1 106.1(3) . 2_566
C6 O3 Nd1 166.2(3) . 2_566
C6 O4 Nd1 108.1(3) . 1_455
C10 O5 Nd1 132.7(3) . .
C10 O6 Nd1 142.1(3) . 2_666
C16 O7 Nd1 143.1(3) . 2_666
C16 O8 Nd1 133.4(3) . 1_655
C2 N1 C9 112.8(5) . .
C2 N1 C3 113.9(6) . .
C9 N1 C3 107.0(6) . .
C5 N2 C7 113.5(5) . .
C5 N2 C4 109.9(6) . .
C7 N2 C4 107.2(6) . .
C12 N3 C11 108.9(4) . .
C12 N3 C17 111.1(4) . .
C11 N3 C17 107.0(4) . .
C15 N4 C18 109.4(4) . .
C15 N4 C14 110.7(4) . .
C18 N4 C14 111.5(4) . .
C15 N4 H4N 103(4) . .
C18 N4 H4N 105(4) . .
C14 N4 H4N 117(4) . .
O11 N5 O9 120.4(13) . .
O11 N5 O10 123.1(13) . .
O9 N5 O10 116.3(9) . .
O1 C1 O2 121.7(4) . .
O1 C1 C2 117.1(4) . .
O2 C1 C2 121.2(4) . .
N1 C2 C1 115.7(5) . .
N1 C2 H2A 108.4 . .
C1 C2 H2A 108.4 . .
N1 C2 H2B 108.4 . .
C1 C2 H2B 108.4 . .
H2A C2 H2B 107.4 . .
C4 C3 N1 116.2(7) . .
C4 C3 H3A 108.2 . .
N1 C3 H3A 108.2 . .
C4 C3 H3B 108.2 . .
N1 C3 H3B 108.2 . .
H3A C3 H3B 107.4 . .
C3 C4 N2 114.4(7) . .
C3 C4 H4A 108.7 . .
N2 C4 H4A 108.7 . .
C3 C4 H4B 108.7 . .
N2 C4 H4B 108.7 . .
H4A C4 H4B 107.6 . .
N2 C5 C6 117.2(5) . .
N2 C5 H5A 108.0 . .
C6 C5 H5A 108.0 . .
N2 C5 H5B 108.0 . .
C6 C5 H5B 108.0 . .
H5A C5 H5B 107.2 . .
O4 C6 O3 123.8(4) . .
O4 C6 C5 119.5(4) . .
O3 C6 C5 116.5(4) . .
N2 C7 C8 106.0(6) . .
N2 C7 H7A 110.5 . .
C8 C7 H7A 110.5 . .
N2 C7 H7B 110.5 . .
C8 C7 H7B 110.5 . .
H7A C7 H7B 108.7 . .
C9 C8 C7 114.8(6) 2_556 .
C9 C8 H8A 108.6 2_556 .
C7 C8 H8A 108.6 . .
C9 C8 H8B 108.6 2_556 .
C7 C8 H8B 108.6 . .
H8A C8 H8B 107.5 . .
N1 C9 C8 114.2(6) . 2_556
N1 C9 H9A 108.7 . .
C8 C9 H9A 108.7 2_556 .
N1 C9 H9B 108.7 . .
C8 C9 H9B 108.7 2_556 .
H9A C9 H9B 107.6 . .
O6 C10 O5 126.9(4) . .
O6 C10 C11 117.4(4) . .
O5 C10 C11 115.6(4) . .
N3 C11 C10 115.9(4) . .
N3 C11 H11A 108.3 . .
C10 C11 H11A 108.3 . .
N3 C11 H11B 108.3 . .
C10 C11 H11B 108.3 . .
H11A C11 H11B 107.4 . .
N3 C12 C13 115.1(4) . .
N3 C12 H12A 108.5 . .
C13 C12 H12A 108.5 . .
N3 C12 H12B 108.5 . .
C13 C12 H12B 108.5 . .
H12A C12 H12B 107.5 . .
C14 C13 C12 116.5(4) . .
C14 C13 H13A 108.2 . .
C12 C13 H13A 108.2 . .
C14 C13 H13B 108.2 . .
C12 C13 H13B 108.2 . .
H13A C13 H13B 107.3 . .
N4 C14 C13 115.8(4) . .
N4 C14 H14A 108.3 . .
C13 C14 H14A 108.3 . .
N4 C14 H14B 108.3 . .
C13 C14 H14B 108.3 . .
H14A C14 H14B 107.4 . .
N4 C15 C16 113.2(4) . .
N4 C15 H15A 108.9 . .
C16 C15 H15A 108.9 . .
N4 C15 H15B 108.9 . .
C16 C15 H15B 108.9 . .
H15A C15 H15B 107.7 . .
O7 C16 O8 128.7(4) . .
O7 C16 C15 116.9(4) . .
O8 C16 C15 114.3(4) . .
N3 C17 C18 109.5(4) . 2_765
N3 C17 H17A 109.8 . .
C18 C17 H17A 109.8 2_765 .
N3 C17 H17B 109.8 . .
C18 C17 H17B 109.8 2_765 .
H17A C17 H17B 108.2 . .
N4 C18 C17 113.1(4) . 2_765
N4 C18 H18A 109.0 . .
C17 C18 H18A 109.0 2_765 .
N4 C18 H18B 109.0 . .
C17 C18 H18B 109.0 2_765 .
H18A C18 H18B 107.8 . .
H2C OW2 H2D 102(8) . .

loop_
_geom_bond_atom_site_label_1
_geom_bond_atom_site_label_2
_geom_bond_distance
_geom_bond_site_symmetry_2
Nd1 O3 2.387(3) 2_566
Nd1 O1 2.393(3) .
Nd1 O7 2.439(3) 2_666
Nd1 O6 2.467(3) 2_666
Nd1 O8 2.500(3) 1_455
Nd1 O4 2.530(4) 1_655
Nd1 O5 2.531(3) .
Nd1 O2 2.550(3) 2_566
O1 C1 1.255(5) .
O2 C1 1.263(6) .
O2 Nd1 2.550(3) 2_566
O3 C6 1.250(5) .
O3 Nd1 2.387(3) 2_566
O4 C6 1.241(6) .
O4 Nd1 2.530(4) 1_455
O5 C10 1.262(5) .
O6 C10 1.257(5) .
O6 Nd1 2.467(3) 2_666
O7 C16 1.247(6) .
O7 Nd1 2.439(3) 2_666
O8 C16 1.253(5) .
O8 Nd1 2.500(3) 1_655
O9 N5 1.191(9) .
O10 N5 1.217(11) .
O11 N5 1.069(10) .
N1 C2 1.455(7) .
N1 C9 1.455(8) .
N1 C3 1.463(9) .
N2 C5 1.471(7) .
N2 C7 1.473(8) .
N2 C4 1.536(9) .
N3 C12 1.455(7) .
N3 C11 1.470(6) .
N3 C17 1.481(6) .
N4 C15 1.497(6) .
N4 C18 1.505(5) .
N4 C14 1.508(6) .
N4 H4N 0.81(6) .
C1 C2 1.501(7) .
C2 H2A 0.9900 .
C2 H2B 0.9900 .
C3 C4 1.440(11) .
C3 H3A 0.9900 .
C3 H3B 0.9900 .
C4 H4A 0.9900 .
C4 H4B 0.9900 .
C5 C6 1.526(7) .
C5 H5A 0.9900 .
C5 H5B 0.9900 .
C7 C8 1.653(12) .
C7 H7A 0.9900 .
C7 H7B 0.9900 .
C8 C9 1.493(13) 2_556
C8 H8A 0.9900 .
C8 H8B 0.9900 .
C9 C8 1.493(13) 2_556
C9 H9A 0.9900 .
C9 H9B 0.9900 .
C10 C11 1.534(6) .
C11 H11A 0.9900 .
C11 H11B 0.9900 .
C12 C13 1.526(8) .
C12 H12A 0.9900 .
C12 H12B 0.9900 .
C13 C14 1.518(7) .
C13 H13A 0.9900 .
C13 H13B 0.9900 .
C14 H14A 0.9900 .
C14 H14B 0.9900 .
C15 C16 1.521(6) .
C15 H15A 0.9900 .
C15 H15B 0.9900 .
C17 C18 1.525(7) 2_765
C17 H17A 0.9900 .
C17 H17B 0.9900 .
C18 C17 1.525(7) 2_765
C18 H18A 0.9900 .
C18 H18B 0.9900 .
OW1 H1D 0.62(7) .
OW2 H2C 0.63(8) .
OW2 H2D 0.95(8) .

loop_
_geom_torsion_atom_site_label_1
_geom_torsion_atom_site_label_2
_geom_torsion_atom_site_label_3
_geom_torsion_atom_site_label_4
_geom_torsion
_geom_torsion_site_symmetry_1
_geom_torsion_site_symmetry_4
O3 Nd1 O1 C1 134.9(8) 2_566 .
O7 Nd1 O1 C1 -53.3(8) 2_666 .
O6 Nd1 O1 C1 -31.6(9) 2_666 .
O8 Nd1 O1 C1 173.8(8) 1_455 .
O4 Nd1 O1 C1 18.8(8) 1_655 .
O5 Nd1 O1 C1 100.5(8) . .
O2 Nd1 O1 C1 -126.8(8) 2_566 .
O3 Nd1 O5 C10 6.3(4) 2_566 .
O1 Nd1 O5 C10 167.2(4) . .
O7 Nd1 O5 C10 -148.8(4) 2_666 .
O6 Nd1 O5 C10 -47.7(4) 2_666 .
O8 Nd1 O5 C10 89.2(4) 1_455 .
O4 Nd1 O5 C10 -113.3(4) 1_655 .
O2 Nd1 O5 C10 51.3(4) 2_566 .
Nd1 O1 C1 O2 139.9(7) . .
Nd1 O1 C1 C2 -38.3(10) . .
Nd1 O2 C1 O1 -20.8(5) 2_566 .
Nd1 O2 C1 C2 157.3(5) 2_566 .
C9 N1 C2 C1 135.6(6) . .
C3 N1 C2 C1 -102.1(7) . .
O1 C1 C2 N1 -175.6(5) . .
O2 C1 C2 N1 6.2(9) . .
C2 N1 C3 C4 72.0(9) . .
C9 N1 C3 C4 -162.6(7) . .
N1 C3 C4 N2 45.0(11) . .
C5 N2 C4 C3 177.2(7) . .
C7 N2 C4 C3 53.5(9) . .
C7 N2 C5 C6 -94.4(7) . .
C4 N2 C5 C6 145.7(6) . .
Nd1 O4 C6 O3 0.0(5) 1_455 .
Nd1 O4 C6 C5 174.9(4) 1_455 .
Nd1 O3 C6 O4 168.3(10) 2_566 .
Nd1 O3 C6 C5 -6.8(16) 2_566 .
N2 C5 C6 O4 129.5(5) . .
N2 C5 C6 O3 -55.2(8) . .
C5 N2 C7 C8 59.5(7) . .
C4 N2 C7 C8 -179.0(6) . .
N2 C7 C8 C9 92.6(8) . 2_556
C2 N1 C9 C8 -59.4(7) . 2_556
C3 N1 C9 C8 174.6(6) . 2_556
Nd1 O6 C10 O5 -23.2(8) 2_666 .
Nd1 O6 C10 C11 160.1(4) 2_666 .
Nd1 O5 C10 O6 51.5(7) . .
Nd1 O5 C10 C11 -131.8(4) . .
C12 N3 C11 C10 -68.7(5) . .
C17 N3 C11 C10 171.1(4) . .
O6 C10 C11 N3 -28.6(7) . .
O5 C10 C11 N3 154.4(4) . .
C11 N3 C12 C13 170.5(4) . .
C17 N3 C12 C13 -71.9(5) . .
N3 C12 C13 C14 -67.7(6) . .
C15 N4 C14 C13 -176.2(4) . .
C18 N4 C14 C13 61.8(6) . .
C12 C13 C14 N4 68.5(6) . .
C18 N4 C15 C16 -165.3(4) . .
C14 N4 C15 C16 71.5(5) . .
Nd1 O7 C16 O8 8.6(9) 2_666 .
Nd1 O7 C16 C15 -174.9(4) 2_666 .
Nd1 O8 C16 O7 31.0(8) 1_655 .
Nd1 O8 C16 C15 -145.6(4) 1_655 .
N4 C15 C16 O7 12.4(7) . .
N4 C15 C16 O8 -170.6(4) . .
C12 N3 C17 C18 164.1(4) . 2_765
C11 N3 C17 C18 -77.2(5) . 2_765
C15 N4 C18 C17 64.7(5) . 2_765
C14 N4 C18 C17 -172.5(4) . 2_765
